data_4135598
loop_
_publ_author_name
'Tsuda, Tomohiro'
'Choi, Seung-Min'
'Shintani, Ryo'

_publ_section_title
;
 Palladium-Catalyzed Synthesis of Dibenzosilepin Derivatives via
 1,<i>n</i>-Palladium Migration Coupled with <i>anti</i>-Carbopalladation
 of Alkyne.
;
_journal_issue 3
_journal_name_full 'Journal of the American Chemical Society'
_journal_page_first 1641
_journal_page_last 1650
_journal_paper_doi 10.1021/jacs.0c12453
_journal_volume 143
_journal_year 2021
_chemical_formula_moiety 'C40 H36 O4 Si'
_chemical_formula_sum 'C40 H36 O4 Si'
_chemical_formula_weight 608.78
_space_group_crystal_system triclinic
_space_group_IT_number 2
_space_group_name_Hall '-P 1'
_space_group_name_H-M_alt 'P -1'
_atom_sites_solution_hydrogens geom
_audit_creation_method SHELXL-2016/6
_cell_angle_alpha 107.477(8)
_cell_angle_beta 90.378(6)
_cell_angle_gamma 98.013(8)
_cell_formula_units_Z 4
_cell_length_a 8.035(3)
_cell_length_b 19.954(7)
_cell_length_c 20.955(8)
_cell_measurement_reflns_used 1807
_cell_measurement_temperature 113(2)
_cell_measurement_theta_max 23.5
_cell_measurement_theta_min 3.1
_cell_volume 3169(2)
_computing_cell_refinement 'CrystalClear-SM Expert 2.1 b45 (Rigaku, 2015)'
_computing_data_collection 'CrystalClear-SM Expert 2.1 b45 (Rigaku, 2015)'
_computing_data_reduction 'CrystalClear-SM Expert 2.1 b45 (Rigaku, 2015)'
_computing_molecular_graphics 'Yadokari-XG (Wakita, Nemoto et al., 2009)'
_computing_publication_material 'Yadokari-XG (Wakita, Nemoto et al., 2009)'
_computing_structure_refinement 'SHELXL-2016/6 (Sheldrick, 2016)'
_computing_structure_solution 'SIR-2014 (Burla et al., 2014)'
_diffrn_ambient_temperature 113(2)
_diffrn_detector_area_resol_mean 5.8140
_diffrn_measured_fraction_theta_full 0.997
_diffrn_measured_fraction_theta_max 0.993
_diffrn_measurement_device_type 'Rigaku XtaLAB P200'
_diffrn_radiation_type MoK\a
_diffrn_radiation_wavelength 0.71075
_diffrn_reflns_av_R_equivalents 0.2227
_diffrn_reflns_av_unetI/netI 0.2413
_diffrn_reflns_Laue_measured_fraction_full 0.997
_diffrn_reflns_Laue_measured_fraction_max 0.993
_diffrn_reflns_limit_h_max 10
_diffrn_reflns_limit_h_min -10
_diffrn_reflns_limit_k_max 25
_diffrn_reflns_limit_k_min -25
_diffrn_reflns_limit_l_max 27
_diffrn_reflns_limit_l_min -27
_diffrn_reflns_number 60482
_diffrn_reflns_point_group_measured_fraction_full 0.997
_diffrn_reflns_point_group_measured_fraction_max 0.993
_diffrn_reflns_theta_full 25.242
_diffrn_reflns_theta_max 27.481
_diffrn_reflns_theta_min 3.062
_exptl_absorpt_coefficient_mu 0.116
_exptl_absorpt_correction_T_max 1.000
_exptl_absorpt_correction_T_min 0.654
_exptl_absorpt_correction_type multi-scan
_exptl_absorpt_process_details 'REQAB (Rigaku, 1998)'
_exptl_crystal_colour Red
_exptl_crystal_density_diffrn 1.276
_exptl_crystal_description Prism
_exptl_crystal_F_000 1288
_exptl_crystal_size_max 0.200
_exptl_crystal_size_mid 0.050
_exptl_crystal_size_min 0.050
_refine_diff_density_max 0.440
_refine_diff_density_min -0.318
_refine_diff_density_rms 0.066
_refine_ls_extinction_method none
_refine_ls_goodness_of_fit_ref 0.954
_refine_ls_hydrogen_treatment constr
_refine_ls_matrix_type full
_refine_ls_number_parameters 821
_refine_ls_number_reflns 14436
_refine_ls_number_restraints 0
_refine_ls_restrained_S_all 0.954
_refine_ls_R_factor_all 0.2454
_refine_ls_R_factor_gt 0.0877
_refine_ls_shift/su_max 0.001
_refine_ls_shift/su_mean 0.000
_refine_ls_structure_factor_coef Fsqd
_refine_ls_weighting_details 'w=1/[\s^2^(Fo^2^)+(0.1005P)^2^] where P=(Fo^2^+2Fc^2^)/3'
_refine_ls_weighting_scheme calc
_refine_ls_wR_factor_gt 0.1836
_refine_ls_wR_factor_ref 0.2418
_reflns_Friedel_coverage 0.000
_reflns_number_gt 5345
_reflns_number_total 14436
_reflns_threshold_expression 'I > 2\s(I)'
_cod_data_source_file ja0c12453_si_004.cif
_cod_data_source_block tt7052
_cod_depositor_comments
;
The following automatic conversions were performed:

data item '_exptl_absorpt_correction_type' value 'Multi-scan' was
changed to 'multi-scan' in accordance with the
/home/data/users/saulius/crontab/automatic-downloads/current/ACS/lib/dictionaries/cif_core.dic
dictionary named 'cif_core.dic' version 2.4.2 last updated on
2011-04-26.

Automatic conversion script
Id: cif_fix_values 7556 2019-12-06 15:28:31Z antanas 
;
_cod_database_code 4135598
_shelx_shelxl_version_number 2016/6
_shelx_space_group_comment
;
The symmetry employed for this shelxl refinement is uniquely defined
by the following loop, which should always be used as a source of
symmetry information in preference to the above space-group names.
They are only intended as comments.
;
_shelx_estimated_absorpt_t_min 0.977
_shelx_estimated_absorpt_t_max 0.994

loop_
_space_group_symop_operation_xyz
'x, y, z'
'-x, -y, -z'

loop_
_atom_site_label
_atom_site_type_symbol
_atom_site_fract_x
_atom_site_fract_y
_atom_site_fract_z
_atom_site_U_iso_or_equiv
_atom_site_adp_type
_atom_site_occupancy
_atom_site_site_symmetry_order
_atom_site_calc_flag
_atom_site_refinement_flags_posn
_atom_site_refinement_flags_adp
_atom_site_refinement_flags_occupancy
_atom_site_disorder_assembly
_atom_site_disorder_group
Si01 Si 0.08894(17) 0.83635(7) 0.52652(6) 0.0369(4) Uani 1 1 d . . . . .
Si02 Si 0.76864(17) 0.82955(7) 1.04112(6) 0.0404(4) Uani 1 1 d . . . . .
O003 O 0.1312(4) 0.26019(17) 0.22789(15) 0.0465(9) Uani 1 1 d . . . . .
O004 O 0.4460(4) 0.38338(17) 0.55815(15) 0.0435(8) Uani 1 1 d . . . . .
O005 O -0.1670(4) 0.52196(19) 0.17027(15) 0.0485(9) Uani 1 1 d . . . . .
O006 O -0.1020(4) 0.41821(17) 0.10417(15) 0.0470(9) Uani 1 1 d . . . . .
O007 O 0.7080(4) 0.32489(17) 0.75680(16) 0.0514(9) Uani 1 1 d . . . . .
O008 O 0.3738(4) 0.49269(17) 0.58231(15) 0.0465(9) Uani 1 1 d . . . . .
O009 O 0.2508(5) 0.32305(18) 0.32896(17) 0.0567(10) Uani 1 1 d . . . . .
O00A O 0.7503(5) 0.41574(18) 0.85137(18) 0.0587(10) Uani 1 1 d . . . . .
C00B C -0.2781(6) 0.7639(3) 0.3359(2) 0.0392(12) Uani 1 1 d . . . . .
H57 H -0.349546 0.751589 0.296516 0.047 Uiso 1 1 calc R U . . .
C00C C -0.2523(6) 0.8324(3) 0.3779(2) 0.0385(12) Uani 1 1 d . . . . .
H58 H -0.304618 0.867901 0.367402 0.046 Uiso 1 1 calc R U . . .
C00D C 0.7269(7) 0.8998(3) 1.1204(3) 0.0476(13) Uani 1 1 d . . . . .
C00E C 0.0623(6) 0.6597(2) 0.4740(2) 0.0351(11) Uani 1 1 d . . . . .
C00F C 0.4324(6) 0.4486(3) 0.6006(2) 0.0398(12) Uani 1 1 d . . . . .
C00G C 0.0077(5) 0.4898(2) 0.2826(2) 0.0349(11) Uani 1 1 d . . . . .
C00H C -0.1505(6) 0.8498(2) 0.4355(2) 0.0379(12) Uani 1 1 d . . . . .
H59 H -0.137165 0.897155 0.464659 0.045 Uiso 1 1 calc R U . . .
C00I C 0.0023(6) 0.5996(2) 0.3754(2) 0.0342(11) Uani 1 1 d . . . . .
C00J C 0.4937(6) 0.4551(2) 0.6689(2) 0.0383(12) Uani 1 1 d . . . . .
C00K C 0.0828(6) 0.5867(2) 0.4317(2) 0.0370(12) Uani 1 1 d . . . . .
C00L C 0.1544(6) 0.5300(2) 0.4359(2) 0.0369(11) Uani 1 1 d . . . . .
H39 H 0.205954 0.532916 0.477802 0.044 Uiso 1 1 calc R U . . .
C00M C 0.5760(5) 0.6105(2) 0.8750(2) 0.0368(12) Uani 1 1 d . . . . .
C00N C 0.6060(6) 0.5424(2) 0.8505(2) 0.0376(12) Uani 1 1 d . . . . .
H40 H 0.651252 0.522300 0.881281 0.045 Uiso 1 1 calc R U . . .
C00O C 0.5631(6) 0.4045(2) 0.6873(2) 0.0382(12) Uani 1 1 d . . . . .
H41 H 0.576186 0.358965 0.658275 0.046 Uiso 1 1 calc R U . . .
C00P C 0.0949(5) 0.4482(2) 0.3172(2) 0.0341(11) Uani 1 1 d . . . . .
C00Q C 0.1081(6) 0.6966(2) 0.5442(2) 0.0376(12) Uani 1 1 d . . . . .
C00R C -0.0284(6) 0.4477(2) 0.2172(2) 0.0371(11) Uani 1 1 d . . . . .
C00S C 0.1197(6) 0.7710(2) 0.5727(2) 0.0367(11) Uani 1 1 d . . . . .
C00T C 0.4520(6) 0.5804(3) 0.7257(2) 0.0427(12) Uani 1 1 d . . . . .
H42 H 0.404007 0.579871 0.683950 0.051 Uiso 1 1 calc R U . . .
C00U C 0.0603(6) 0.9812(3) 0.6095(2) 0.0466(13) Uani 1 1 d . . . . .
H47 H 0.158530 0.997198 0.590105 0.056 Uiso 1 1 calc R U . . .
C00V C 0.6014(6) 0.6718(2) 0.9380(2) 0.0382(12) Uani 1 1 d . . . . .
C00W C 0.1454(6) 0.6556(2) 0.5854(2) 0.0398(12) Uani 1 1 d . . . . .
H60 H 0.136215 0.605520 0.566804 0.048 Uiso 1 1 calc R U . . .
C00X C -0.0169(5) 0.6727(2) 0.4213(2) 0.0361(11) Uani 1 1 d . . . . .
C00Y C 0.4993(6) 0.5172(2) 0.7269(2) 0.0406(12) Uani 1 1 d . . . . .
C00Z C -0.1062(6) 0.4680(3) 0.1631(2) 0.0432(12) Uani 1 1 d . . . . .
C010 C 0.5431(6) 0.7923(3) 0.9203(2) 0.0407(12) Uani 1 1 d . . . . .
C011 C 0.1708(7) 0.3205(3) 0.2793(3) 0.0444(13) Uani 1 1 d . . . . .
C012 C 0.5759(6) 0.4983(2) 0.7829(2) 0.0371(12) Uani 1 1 d . . . . .
C013 C -0.0659(5) 0.8002(2) 0.4528(2) 0.0347(11) Uani 1 1 d . . . . .
C014 C 0.1009(6) 0.3804(2) 0.2672(2) 0.0371(12) Uani 1 1 d . . . . .
C015 C 0.4486(7) 0.8836(3) 0.8802(3) 0.0490(13) Uani 1 1 d . . . . .
H61 H 0.383515 0.896393 0.848896 0.059 Uiso 1 1 calc R U . . .
C016 C 0.6469(6) 0.6763(3) 1.0069(2) 0.0405(12) Uani 1 1 d . . . . .
C017 C 0.6125(6) 0.4303(2) 0.7561(2) 0.0369(11) Uani 1 1 d . . . . .
C018 C 0.5182(6) 0.6573(2) 0.8410(2) 0.0391(12) Uani 1 1 d . . . . .
C019 C 0.1945(6) 0.6868(3) 0.6516(2) 0.0454(13) Uani 1 1 d . . . . .
H62 H 0.218537 0.657920 0.678241 0.054 Uiso 1 1 calc R U . . .
C01A C 0.4637(6) 0.6463(3) 0.7772(2) 0.0428(12) Uani 1 1 d . . . . .
H43 H 0.430751 0.685372 0.765859 0.051 Uiso 1 1 calc R U . . .
C01B C -0.0283(6) 0.5602(2) 0.3109(2) 0.0387(12) Uani 1 1 d . . . . .
H44 H -0.078249 0.581084 0.281801 0.046 Uiso 1 1 calc R U . . .
C01C C 0.6325(6) 0.9156(3) 0.9775(2) 0.0477(13) Uani 1 1 d . . . . .
H63 H 0.692990 0.951789 1.013708 0.057 Uiso 1 1 calc R U . . .
C01D C 0.5441(7) 0.9354(3) 0.9305(3) 0.0521(14) Uani 1 1 d . . . . .
H64 H 0.549598 0.984045 0.933189 0.063 Uiso 1 1 calc R U . . .
C01E C 0.6967(6) 0.3914(3) 0.7939(3) 0.0435(12) Uani 1 1 d . . . . .
C01F C 0.1715(6) 0.8002(2) 0.6397(2) 0.0408(12) Uani 1 1 d . . . . .
H65 H 0.181806 0.850230 0.659320 0.049 Uiso 1 1 calc R U . . .
C01G C 0.0267(6) 0.3807(2) 0.2084(2) 0.0388(12) Uani 1 1 d . . . . .
H45 H 0.013846 0.342298 0.167959 0.047 Uiso 1 1 calc R U . . .
C01H C 0.6362(6) 0.8450(3) 0.9736(2) 0.0413(12) Uani 1 1 d . . . . .
C01I C -0.0928(6) 0.7300(2) 0.4087(2) 0.0355(11) Uani 1 1 d . . . . .
C01J C 0.2093(6) 0.7585(3) 0.6800(2) 0.0437(13) Uani 1 1 d . . . . .
H66 H 0.244444 0.779899 0.725897 0.052 Uiso 1 1 calc R U . . .
C01K C 0.3923(6) 0.3695(2) 0.4893(2) 0.0432(12) Uani 1 1 d . . . . .
H31 H 0.462588 0.401997 0.469271 0.052 Uiso 1 1 calc R U . . .
H32 H 0.273458 0.376679 0.485916 0.052 Uiso 1 1 calc R U . . .
C01L C 0.5526(6) 0.7169(3) 0.9052(2) 0.0398(12) Uani 1 1 d . . . . .
C01M C 0.6278(6) 0.6119(3) 1.0230(2) 0.0447(13) Uani 1 1 d . . . . .
H67 H 0.592429 0.568217 0.989017 0.054 Uiso 1 1 calc R U . . .
C01N C 0.1570(6) 0.4676(2) 0.3826(2) 0.0391(12) Uani 1 1 d . . . . .
H46 H 0.210798 0.432717 0.393548 0.047 Uiso 1 1 calc R U . . .
C01O C -0.1994(6) 0.7133(3) 0.3513(2) 0.0422(12) Uani 1 1 d . . . . .
H68 H -0.217973 0.665867 0.322218 0.051 Uiso 1 1 calc R U . . .
C01P C -0.2213(6) 0.9380(3) 0.6677(3) 0.0499(14) Uani 1 1 d . . . . .
H48 H -0.318885 0.922477 0.687785 0.060 Uiso 1 1 calc R U . . .
C01Q C -0.1458(6) 0.8893(3) 0.6207(3) 0.0459(13) Uani 1 1 d . . . . .
H49 H -0.192392 0.840494 0.608833 0.055 Uiso 1 1 calc R U . . .
C01R C 0.8401(7) 0.9535(3) 1.1615(3) 0.0530(14) Uani 1 1 d . . . . .
H50 H 0.954795 0.957167 1.150422 0.064 Uiso 1 1 calc R U . . .
C01S C 0.2876(6) 0.9192(3) 0.4561(2) 0.0509(14) Uani 1 1 d . . . . .
H1 H 0.397614 0.931104 0.439188 0.076 Uiso 1 1 calc R U . . .
H2 H 0.253774 0.962178 0.486857 0.076 Uiso 1 1 calc R U . . .
H3 H 0.204044 0.899260 0.418479 0.076 Uiso 1 1 calc R U . . .
C01T C -0.0154(7) 1.0304(3) 0.6565(3) 0.0557(15) Uani 1 1 d . . . . .
H51 H 0.030500 1.079343 0.668539 0.067 Uiso 1 1 calc R U . . .
C01U C -0.0014(6) 0.9096(3) 0.5896(2) 0.0390(12) Uani 1 1 d . . . . .
C01V C 0.7042(6) 0.7410(3) 1.0563(2) 0.0412(12) Uani 1 1 d . . . . .
C01W C 0.2990(6) 0.8639(3) 0.4937(2) 0.0428(12) Uani 1 1 d . . . . .
C01X C 0.4112(6) 0.2941(2) 0.4539(2) 0.0472(13) Uani 1 1 d . . . . .
H4 H 0.530486 0.288635 0.454741 0.071 Uiso 1 1 calc R U . . .
H5 H 0.367557 0.281255 0.407399 0.071 Uiso 1 1 calc R U . . .
H6 H 0.348007 0.262876 0.476489 0.071 Uiso 1 1 calc R U . . .
C01Y C 0.4470(6) 0.8137(3) 0.8750(2) 0.0461(13) Uani 1 1 d . . . . .
H69 H 0.379673 0.778461 0.840050 0.055 Uiso 1 1 calc R U . . .
C01Z C 0.6605(6) 0.6122(3) 1.0880(2) 0.0490(13) Uani 1 1 d . . . . .
H70 H 0.646679 0.568753 1.098582 0.059 Uiso 1 1 calc R U . . .
C020 C 0.7956(8) 1.0021(3) 1.2179(3) 0.0547(14) Uani 1 1 d . . . . .
H52 H 0.879040 1.038058 1.245044 0.066 Uiso 1 1 calc R U . . .
C021 C 0.7351(6) 0.7387(3) 1.1209(2) 0.0493(13) Uani 1 1 d . . . . .
H71 H 0.772527 0.781859 1.155219 0.059 Uiso 1 1 calc R U . . .
C022 C 0.1878(7) 0.1986(3) 0.2397(2) 0.0523(14) Uani 1 1 d . . . . .
H33 H 0.144261 0.192233 0.281956 0.063 Uiso 1 1 calc R U . . .
H34 H 0.312250 0.204875 0.243314 0.063 Uiso 1 1 calc R U . . .
C023 C 1.0095(6) 0.7753(3) 0.9529(2) 0.0497(13) Uani 1 1 d . . . . .
H7 H 1.126765 0.776824 0.940230 0.075 Uiso 1 1 calc R U . . .
H8 H 0.939628 0.781808 0.917372 0.075 Uiso 1 1 calc R U . . .
H9 H 0.969654 0.729149 0.959390 0.075 Uiso 1 1 calc R U . . .
C024 C 0.7132(7) 0.6753(3) 1.1374(2) 0.0518(14) Uani 1 1 d . . . . .
H72 H 0.734274 0.675723 1.182201 0.062 Uiso 1 1 calc R U . . .
C025 C 0.9974(6) 0.8346(3) 1.0182(2) 0.0453(13) Uani 1 1 d . . . . .
C026 C 0.3498(6) 0.7973(3) 0.4444(2) 0.0497(13) Uani 1 1 d . . . . .
H10 H 0.265897 0.778581 0.406793 0.075 Uiso 1 1 calc R U . . .
H11 H 0.356001 0.761289 0.467124 0.075 Uiso 1 1 calc R U . . .
H12 H 0.459979 0.809233 0.427607 0.075 Uiso 1 1 calc R U . . .
C027 C 0.1213(7) 0.1352(3) 0.1814(3) 0.0563(15) Uani 1 1 d . . . . .
H13 H -0.001429 0.131154 0.176889 0.084 Uiso 1 1 calc R U . . .
H14 H 0.151590 0.092156 0.188910 0.084 Uiso 1 1 calc R U . . .
H15 H 0.170470 0.140901 0.140329 0.084 Uiso 1 1 calc R U . . .
C028 C -0.1571(7) 1.0091(3) 0.6862(3) 0.0562(14) Uani 1 1 d . . . . .
H53 H -0.209459 1.042892 0.718683 0.067 Uiso 1 1 calc R U . . .
C029 C 1.0655(7) 0.9065(3) 1.0065(3) 0.0606(15) Uani 1 1 d . . . . .
H16 H 1.057429 0.945480 1.047520 0.091 Uiso 1 1 calc R U . . .
H17 H 0.998598 0.912605 0.969914 0.091 Uiso 1 1 calc R U . . .
H18 H 1.183384 0.906879 0.994743 0.091 Uiso 1 1 calc R U . . .
C02A C 0.4353(6) 0.8944(3) 0.5510(2) 0.0533(14) Uani 1 1 d . . . . .
H19 H 0.446566 0.858732 0.573702 0.080 Uiso 1 1 calc R U . . .
H20 H 0.403108 0.936900 0.583170 0.080 Uiso 1 1 calc R U . . .
H21 H 0.542981 0.906961 0.532722 0.080 Uiso 1 1 calc R U . . .
C02B C 0.6334(8) 0.9992(3) 1.2351(3) 0.0703(18) Uani 1 1 d . . . . .
H54 H 0.601357 1.032449 1.274242 0.084 Uiso 1 1 calc R U . . .
C02C C 1.1078(6) 0.8241(3) 1.0728(3) 0.0595(15) Uani 1 1 d . . . . .
H22 H 1.061610 0.780243 1.082490 0.089 Uiso 1 1 calc R U . . .
H23 H 1.110549 0.864524 1.113509 0.089 Uiso 1 1 calc R U . . .
H24 H 1.222297 0.820681 1.057609 0.089 Uiso 1 1 calc R U . . .
C02D C 0.7931(8) 0.2847(3) 0.7910(3) 0.0685(17) Uani 1 1 d . . . . .
H35 H 0.727120 0.277378 0.828718 0.082 Uiso 1 1 calc R U . . .
H36 H 0.905746 0.310846 0.809094 0.082 Uiso 1 1 calc R U . . .
C02E C -0.1674(7) 0.4339(3) 0.0465(2) 0.0599(16) Uani 1 1 d . . . . .
H37 H -0.103084 0.478175 0.041886 0.072 Uiso 1 1 calc R U . . .
H38 H -0.287133 0.440359 0.051606 0.072 Uiso 1 1 calc R U . . .
C02F C -0.1504(9) 0.3734(3) -0.0129(3) 0.080(2) Uani 1 1 d . . . . .
H25 H -0.031365 0.367995 -0.017758 0.120 Uiso 1 1 calc R U . . .
H26 H -0.194742 0.382093 -0.052951 0.120 Uiso 1 1 calc R U . . .
H27 H -0.213779 0.329942 -0.007598 0.120 Uiso 1 1 calc R U . . .
C02G C 0.8095(9) 0.2154(3) 0.7418(3) 0.081(2) Uani 1 1 d . . . . .
H28 H 0.697262 0.189251 0.725409 0.121 Uiso 1 1 calc R U . . .
H29 H 0.869717 0.187820 0.763287 0.121 Uiso 1 1 calc R U . . .
H30 H 0.872265 0.223266 0.704118 0.121 Uiso 1 1 calc R U . . .
C02H C 0.5661(8) 0.8994(4) 1.1394(3) 0.102(3) Uani 1 1 d . . . . .
H55 H 0.481927 0.863673 1.112420 0.122 Uiso 1 1 calc R U . . .
C02I C 0.5181(9) 0.9474(5) 1.1951(4) 0.128(4) Uani 1 1 d . . . . .
H56 H 0.403107 0.944452 1.205779 0.154 Uiso 1 1 calc R U . . .

loop_
_atom_site_aniso_label
_atom_site_aniso_U_11
_atom_site_aniso_U_22
_atom_site_aniso_U_33
_atom_site_aniso_U_23
_atom_site_aniso_U_13
_atom_site_aniso_U_12
Si01 0.0407(8) 0.0345(8) 0.0394(8) 0.0190(6) 0.0037(6) 0.0007(6)
Si02 0.0426(8) 0.0405(8) 0.0389(8) 0.0148(6) 0.0023(6) 0.0028(7)
O003 0.066(2) 0.038(2) 0.0413(19) 0.0200(17) 0.0090(17) 0.0075(17)
O004 0.056(2) 0.042(2) 0.0346(19) 0.0169(17) -0.0063(16) 0.0016(16)
O005 0.063(2) 0.046(2) 0.043(2) 0.0199(17) 0.0016(17) 0.0169(19)
O006 0.065(2) 0.050(2) 0.0301(18) 0.0149(17) -0.0016(17) 0.0153(18)
O007 0.074(3) 0.040(2) 0.045(2) 0.0197(18) -0.0070(18) 0.0110(18)
O008 0.066(2) 0.040(2) 0.0381(19) 0.0194(16) -0.0017(17) 0.0076(18)
O009 0.083(3) 0.053(2) 0.042(2) 0.0219(18) -0.006(2) 0.019(2)
O00A 0.081(3) 0.051(2) 0.047(2) 0.0174(19) -0.010(2) 0.016(2)
C00B 0.037(3) 0.047(3) 0.037(3) 0.019(3) 0.000(2) 0.002(2)
C00C 0.034(3) 0.044(3) 0.045(3) 0.026(3) 0.004(2) 0.002(2)
C00D 0.042(3) 0.052(3) 0.053(3) 0.025(3) 0.001(3) 0.003(3)
C00E 0.034(3) 0.036(3) 0.038(3) 0.020(2) 0.004(2) -0.005(2)
C00F 0.041(3) 0.037(3) 0.044(3) 0.020(3) 0.004(2) -0.003(2)
C00G 0.034(3) 0.033(3) 0.042(3) 0.019(2) 0.006(2) 0.000(2)
C00H 0.038(3) 0.035(3) 0.042(3) 0.015(2) 0.011(2) 0.004(2)
C00I 0.037(3) 0.030(3) 0.040(3) 0.020(2) 0.008(2) 0.000(2)
C00J 0.037(3) 0.038(3) 0.043(3) 0.021(3) -0.002(2) 0.000(2)
C00K 0.038(3) 0.041(3) 0.035(3) 0.019(2) 0.003(2) -0.003(2)
C00L 0.044(3) 0.034(3) 0.034(3) 0.016(2) 0.003(2) -0.001(2)
C00M 0.034(3) 0.037(3) 0.043(3) 0.022(2) 0.005(2) -0.004(2)
C00N 0.037(3) 0.040(3) 0.038(3) 0.019(2) -0.003(2) -0.001(2)
C00O 0.043(3) 0.031(3) 0.040(3) 0.014(2) 0.001(2) -0.004(2)
C00P 0.034(3) 0.036(3) 0.036(3) 0.019(2) 0.003(2) -0.001(2)
C00Q 0.041(3) 0.040(3) 0.039(3) 0.022(2) 0.009(2) 0.009(2)
C00R 0.041(3) 0.036(3) 0.036(3) 0.015(2) 0.008(2) 0.005(2)
C00S 0.036(3) 0.037(3) 0.037(3) 0.015(2) 0.000(2) -0.003(2)
C00T 0.047(3) 0.046(3) 0.037(3) 0.020(3) -0.001(2) -0.001(2)
C00U 0.054(3) 0.046(3) 0.047(3) 0.026(3) 0.014(3) 0.004(3)
C00V 0.040(3) 0.041(3) 0.036(3) 0.017(2) 0.001(2) 0.001(2)
C00W 0.050(3) 0.034(3) 0.040(3) 0.017(2) 0.004(2) 0.005(2)
C00X 0.033(3) 0.042(3) 0.036(3) 0.020(2) 0.005(2) -0.002(2)
C00Y 0.046(3) 0.038(3) 0.042(3) 0.022(2) 0.004(2) -0.003(2)
C00Z 0.047(3) 0.046(3) 0.040(3) 0.019(3) 0.005(2) 0.005(3)
C010 0.045(3) 0.045(3) 0.033(3) 0.015(2) 0.007(2) 0.007(2)
C011 0.055(3) 0.041(3) 0.040(3) 0.015(3) 0.008(3) 0.006(3)
C012 0.036(3) 0.042(3) 0.038(3) 0.021(2) 0.006(2) 0.001(2)
C013 0.036(3) 0.035(3) 0.038(3) 0.020(2) 0.012(2) 0.004(2)
C014 0.042(3) 0.037(3) 0.036(3) 0.020(2) 0.002(2) -0.002(2)
C015 0.059(4) 0.047(3) 0.049(3) 0.021(3) 0.005(3) 0.018(3)
C016 0.035(3) 0.044(3) 0.043(3) 0.015(3) 0.000(2) 0.002(2)
C017 0.043(3) 0.035(3) 0.036(3) 0.016(2) 0.000(2) 0.003(2)
C018 0.038(3) 0.042(3) 0.040(3) 0.020(2) 0.001(2) 0.002(2)
C019 0.057(3) 0.042(3) 0.043(3) 0.024(3) -0.004(3) 0.000(3)
C01A 0.049(3) 0.037(3) 0.047(3) 0.020(3) -0.001(3) 0.006(2)
C01B 0.042(3) 0.040(3) 0.039(3) 0.023(2) 0.004(2) 0.001(2)
C01C 0.052(3) 0.045(3) 0.044(3) 0.013(3) 0.000(3) 0.004(3)
C01D 0.062(4) 0.048(3) 0.053(3) 0.024(3) 0.007(3) 0.012(3)
C01E 0.050(3) 0.034(3) 0.044(3) 0.012(3) 0.000(3) -0.001(2)
C01F 0.047(3) 0.035(3) 0.040(3) 0.014(2) -0.001(2) 0.000(2)
C01G 0.042(3) 0.038(3) 0.035(3) 0.011(2) 0.005(2) 0.000(2)
C01H 0.043(3) 0.039(3) 0.042(3) 0.016(2) 0.009(2) 0.001(2)
C01I 0.032(3) 0.045(3) 0.036(3) 0.024(2) 0.009(2) 0.003(2)
C01J 0.058(3) 0.044(3) 0.031(3) 0.018(2) -0.001(2) 0.002(3)
C01K 0.053(3) 0.039(3) 0.038(3) 0.016(2) -0.005(2) 0.000(2)
C01L 0.044(3) 0.042(3) 0.032(3) 0.010(2) 0.001(2) 0.003(2)
C01M 0.054(3) 0.041(3) 0.039(3) 0.015(2) 0.001(2) 0.003(2)
C01N 0.040(3) 0.038(3) 0.048(3) 0.024(3) 0.005(2) 0.007(2)
C01O 0.044(3) 0.044(3) 0.042(3) 0.019(2) 0.006(2) 0.003(2)
C01P 0.044(3) 0.059(4) 0.050(3) 0.025(3) 0.002(3) 0.002(3)
C01Q 0.042(3) 0.044(3) 0.051(3) 0.016(3) 0.007(3) 0.002(3)
C01R 0.055(4) 0.052(4) 0.048(3) 0.013(3) 0.008(3) 0.001(3)
C01S 0.055(3) 0.052(3) 0.052(3) 0.028(3) 0.012(3) 0.000(3)
C01T 0.072(4) 0.037(3) 0.060(4) 0.019(3) 0.021(3) 0.002(3)
C01U 0.041(3) 0.046(3) 0.037(3) 0.024(2) -0.003(2) 0.006(2)
C01V 0.039(3) 0.050(3) 0.038(3) 0.020(2) 0.003(2) 0.000(2)
C01W 0.047(3) 0.041(3) 0.044(3) 0.020(2) 0.010(2) 0.000(2)
C01X 0.060(4) 0.047(3) 0.036(3) 0.020(2) -0.001(3) -0.002(3)
C01Y 0.053(3) 0.044(3) 0.044(3) 0.016(3) 0.002(3) 0.008(3)
C01Z 0.062(4) 0.050(3) 0.041(3) 0.024(3) 0.003(3) 0.005(3)
C020 0.067(4) 0.044(3) 0.050(3) 0.014(3) 0.003(3) 0.000(3)
C021 0.058(3) 0.051(3) 0.036(3) 0.013(3) -0.001(3) 0.001(3)
C022 0.071(4) 0.047(3) 0.047(3) 0.023(3) 0.014(3) 0.018(3)
C023 0.043(3) 0.050(3) 0.057(3) 0.018(3) 0.007(3) 0.004(3)
C024 0.067(4) 0.056(4) 0.036(3) 0.021(3) -0.003(3) 0.007(3)
C025 0.041(3) 0.045(3) 0.050(3) 0.016(3) 0.002(2) 0.001(2)
C026 0.047(3) 0.053(3) 0.053(3) 0.023(3) 0.012(3) 0.005(3)
C027 0.075(4) 0.043(3) 0.058(3) 0.027(3) 0.023(3) 0.008(3)
C028 0.066(4) 0.053(4) 0.056(3) 0.023(3) 0.018(3) 0.013(3)
C029 0.053(3) 0.051(4) 0.075(4) 0.018(3) 0.021(3) 0.000(3)
C02A 0.047(3) 0.054(3) 0.057(3) 0.020(3) -0.001(3) -0.006(3)
C02B 0.069(5) 0.085(5) 0.049(4) 0.003(3) 0.016(3) 0.025(4)
C02C 0.044(3) 0.071(4) 0.060(4) 0.015(3) -0.003(3) 0.007(3)
C02D 0.097(5) 0.052(4) 0.066(4) 0.025(3) -0.009(3) 0.025(3)
C02E 0.076(4) 0.071(4) 0.041(3) 0.021(3) 0.001(3) 0.028(3)
C02F 0.120(6) 0.094(5) 0.041(3) 0.027(3) 0.000(3) 0.053(4)
C02G 0.128(6) 0.058(4) 0.064(4) 0.024(3) -0.009(4) 0.028(4)
C02H 0.056(4) 0.126(6) 0.072(5) -0.036(4) 0.009(4) -0.011(4)
C02I 0.049(4) 0.169(8) 0.095(6) -0.059(6) 0.019(4) -0.005(5)

loop_
_atom_type_symbol
_atom_type_description
_atom_type_scat_dispersion_real
_atom_type_scat_dispersion_imag
_atom_type_scat_source
C C 0.0033 0.0016 'International Tables Vol C Tables 4.2.6.8 and 6.1.1.4'
H H 0.0000 0.0000 'International Tables Vol C Tables 4.2.6.8 and 6.1.1.4'
O O 0.0106 0.0060 'International Tables Vol C Tables 4.2.6.8 and 6.1.1.4'
Si Si 0.0817 0.0704 'International Tables Vol C Tables 4.2.6.8 and 6.1.1.4'

loop_
_geom_angle_atom_site_label_1
_geom_angle_atom_site_label_2
_geom_angle_atom_site_label_3
_geom_angle
_geom_angle_site_symmetry_1
_geom_angle_site_symmetry_3
_geom_angle_publ_flag
C013 Si01 C00S 114.2(2) . . ?
C013 Si01 C01U 107.2(2) . . ?
C00S Si01 C01U 104.6(2) . . ?
C013 Si01 C01W 107.2(2) . . ?
C00S Si01 C01W 108.2(2) . . ?
C01U Si01 C01W 115.7(2) . . ?
C01H Si02 C01V 114.3(2) . . ?
C01H Si02 C00D 104.4(2) . . ?
C01V Si02 C00D 106.3(2) . . ?
C01H Si02 C025 109.7(2) . . ?
C01V Si02 C025 107.7(2) . . ?
C00D Si02 C025 114.6(2) . . ?
C011 O003 C022 113.6(4) . . ?
C00F O004 C01K 116.9(4) . . ?
C00Z O006 C02E 115.7(4) . . ?
C01E O007 C02D 114.5(4) . . ?
C00C C00B C01O 119.3(4) . . ?
C00C C00B H57 120.3 . . ?
C01O C00B H57 120.3 . . ?
C00B C00C C00H 120.1(4) . . ?
C00B C00C H58 120.0 . . ?
C00H C00C H58 120.0 . . ?
C02H C00D C01R 114.5(5) . . ?
C02H C00D Si02 117.6(4) . . ?
C01R C00D Si02 127.9(4) . . ?
C00X C00E C00Q 137.6(4) . . ?
C00X C00E C00K 91.5(4) . . ?
C00Q C00E C00K 130.9(4) . . ?
O008 C00F O004 122.1(4) . . ?
O008 C00F C00J 127.3(5) . . ?
O004 C00F C00J 110.7(4) . . ?
C00R C00G C01B 126.2(4) . . ?
C00R C00G C00P 107.1(4) . . ?
C01B C00G C00P 126.7(4) . . ?
C00C C00H C013 122.6(4) . . ?
C00C C00H H59 118.7 . . ?
C013 C00H H59 118.7 . . ?
C01B C00I C00K 132.2(4) . . ?
C01B C00I C00X 139.8(4) . . ?
C00K C00I C00X 88.0(3) . . ?
C00O C00J C00Y 108.5(4) . . ?
C00O C00J C00F 125.5(4) . . ?
C00Y C00J C00F 125.9(4) . . ?
C00L C00K C00I 130.9(4) . . ?
C00L C00K C00E 139.5(4) . . ?
C00I C00K C00E 89.4(4) . . ?
C00K C00L C01N 124.4(4) . . ?
C00K C00L H39 117.8 . . ?
C01N C00L H39 117.8 . . ?
C00N C00M C018 130.5(4) . . ?
C00N C00M C00V 140.6(4) . . ?
C018 C00M C00V 88.4(4) . . ?
C00M C00N C012 126.1(4) . . ?
C00M C00N H40 117.0 . . ?
C012 C00N H40 117.0 . . ?
C00J C00O C017 109.6(4) . . ?
C00J C00O H41 125.2 . . ?
C017 C00O H41 125.2 . . ?
C01N C00P C014 125.6(4) . . ?
C01N C00P C00G 129.0(4) . . ?
C014 C00P C00G 105.4(4) . . ?
C00W C00Q C00S 118.8(4) . . ?
C00W C00Q C00E 117.8(4) . . ?
C00S C00Q C00E 123.4(4) . . ?
C00G C00R C01G 109.3(4) . . ?
C00G C00R C00Z 126.5(4) . . ?
C01G C00R C00Z 124.1(4) . . ?
C01F C00S C00Q 117.9(4) . . ?
C01F C00S Si01 115.7(3) . . ?
C00Q C00S Si01 126.2(3) . . ?
C00Y C00T C01A 129.9(4) . . ?
C00Y C00T H42 115.0 . . ?
C01A C00T H42 115.0 . . ?
C01T C00U C01U 122.4(5) . . ?
C01T C00U H47 118.8 . . ?
C01U C00U H47 118.8 . . ?
C01L C00V C016 136.6(4) . . ?
C01L C00V C00M 91.6(4) . . ?
C016 C00V C00M 131.7(4) . . ?
C019 C00W C00Q 121.2(4) . . ?
C019 C00W H60 119.4 . . ?
C00Q C00W H60 119.4 . . ?
C00E C00X C01I 138.0(4) . . ?
C00E C00X C00I 91.1(4) . . ?
C01I C00X C00I 130.8(4) . . ?
C00T C00Y C00J 124.4(4) . . ?
C00T C00Y C012 129.9(4) . . ?
C00J C00Y C012 105.5(4) . . ?
O005 C00Z O006 123.9(4) . . ?
O005 C00Z C00R 125.5(5) . . ?
O006 C00Z C00R 110.7(4) . . ?
C01H C010 C01Y 118.6(4) . . ?
C01H C010 C01L 123.5(4) . . ?
C01Y C010 C01L 117.6(4) . . ?
O009 C011 O003 122.6(5) . . ?
O009 C011 C014 125.6(5) . . ?
O003 C011 C014 111.8(4) . . ?
C017 C012 C00N 127.2(4) . . ?
C017 C012 C00Y 106.4(4) . . ?
C00N C012 C00Y 126.4(4) . . ?
C00H C013 C01I 116.6(4) . . ?
C00H C013 Si01 116.3(3) . . ?
C01I C013 Si01 126.7(3) . . ?
C01G C014 C00P 108.8(4) . . ?
C01G C014 C011 126.2(4) . . ?
C00P C014 C011 124.9(4) . . ?
C01Y C015 C01D 120.2(5) . . ?
C01Y C015 H61 119.9 . . ?
C01D C015 H61 119.9 . . ?
C01V C016 C01M 120.3(4) . . ?
C01V C016 C00V 122.9(4) . . ?
C01M C016 C00V 116.9(4) . . ?
C012 C017 C00O 110.0(4) . . ?
C012 C017 C01E 124.6(4) . . ?
C00O C017 C01E 125.4(4) . . ?
C01A C018 C00M 132.2(5) . . ?
C01A C018 C01L 139.2(4) . . ?
C00M C018 C01L 88.6(4) . . ?
C01J C019 C00W 121.1(4) . . ?
C01J C019 H62 119.5 . . ?
C00W C019 H62 119.5 . . ?
C018 C01A C00T 124.6(4) . . ?
C018 C01A H43 117.7 . . ?
C00T C01A H43 117.7 . . ?
C00I C01B C00G 125.5(4) . . ?
C00I C01B H44 117.3 . . ?
C00G C01B H44 117.3 . . ?
C01D C01C C01H 122.7(5) . . ?
C01D C01C H63 118.6 . . ?
C01H C01C H63 118.6 . . ?
C015 C01D C01C 119.0(5) . . ?
C015 C01D H64 120.5 . . ?
C01C C01D H64 120.5 . . ?
O00A C01E O007 122.8(4) . . ?
O00A C01E C017 125.1(5) . . ?
O007 C01E C017 112.1(4) . . ?
C00S C01F C01J 122.5(4) . . ?
C00S C01F H65 118.8 . . ?
C01J C01F H65 118.8 . . ?
C014 C01G C00R 109.4(4) . . ?
C014 C01G H45 125.3 . . ?
C00R C01G H45 125.3 . . ?
C01C C01H C010 117.7(4) . . ?
C01C C01H Si02 116.0(4) . . ?
C010 C01H Si02 126.3(4) . . ?
C01O C01I C013 119.7(4) . . ?
C01O C01I C00X 117.7(4) . . ?
C013 C01I C00X 122.5(4) . . ?
C019 C01J C01F 118.5(4) . . ?
C019 C01J H66 120.8 . . ?
C01F C01J H66 120.8 . . ?
O004 C01K C01X 106.8(4) . . ?
O004 C01K H31 110.4 . . ?
C01X C01K H31 110.4 . . ?
O004 C01K H32 110.4 . . ?
C01X C01K H32 110.4 . . ?
H31 C01K H32 108.6 . . ?
C00V C01L C010 137.7(4) . . ?
C00V C01L C018 91.3(4) . . ?
C010 C01L C018 131.0(4) . . ?
C01Z C01M C016 120.3(5) . . ?
C01Z C01M H67 119.9 . . ?
C016 C01M H67 119.9 . . ?
C00P C01N C00L 131.1(4) . . ?
C00P C01N H46 114.4 . . ?
C00L C01N H46 114.4 . . ?
C00B C01O C01I 121.6(5) . . ?
C00B C01O H68 119.2 . . ?
C01I C01O H68 119.2 . . ?
C01Q C01P C028 120.7(5) . . ?
C01Q C01P H48 119.7 . . ?
C028 C01P H48 119.7 . . ?
C01P C01Q C01U 121.8(5) . . ?
C01P C01Q H49 119.1 . . ?
C01U C01Q H49 119.1 . . ?
C020 C01R C00D 123.1(5) . . ?
C020 C01R H50 118.5 . . ?
C00D C01R H50 118.5 . . ?
C01W C01S H1 109.5 . . ?
C01W C01S H2 109.5 . . ?
H1 C01S H2 109.5 . . ?
C01W C01S H3 109.5 . . ?
H1 C01S H3 109.5 . . ?
H2 C01S H3 109.5 . . ?
C028 C01T C00U 120.4(5) . . ?
C028 C01T H51 119.8 . . ?
C00U C01T H51 119.8 . . ?
C00U C01U C01Q 116.0(5) . . ?
C00U C01U Si01 127.2(4) . . ?
C01Q C01U Si01 116.8(4) . . ?
C021 C01V C016 117.3(4) . . ?
C021 C01V Si02 116.4(4) . . ?
C016 C01V Si02 125.8(3) . . ?
C026 C01W C02A 109.0(4) . . ?
C026 C01W C01S 108.3(4) . . ?
C02A C01W C01S 109.2(4) . . ?
C026 C01W Si01 107.3(3) . . ?
C02A C01W Si01 111.0(3) . . ?
C01S C01W Si01 112.1(3) . . ?
C01K C01X H4 109.5 . . ?
C01K C01X H5 109.5 . . ?
H4 C01X H5 109.5 . . ?
C01K C01X H6 109.5 . . ?
H4 C01X H6 109.5 . . ?
H5 C01X H6 109.5 . . ?
C015 C01Y C010 121.7(5) . . ?
C015 C01Y H69 119.2 . . ?
C010 C01Y H69 119.2 . . ?
C024 C01Z C01M 120.2(5) . . ?
C024 C01Z H70 119.9 . . ?
C01M C01Z H70 119.9 . . ?
C02B C020 C01R 120.3(5) . . ?
C02B C020 H52 119.9 . . ?
C01R C020 H52 119.9 . . ?
C01V C021 C024 122.6(5) . . ?
C01V C021 H71 118.7 . . ?
C024 C021 H71 118.7 . . ?
O003 C022 C027 107.2(4) . . ?
O003 C022 H33 110.3 . . ?
C027 C022 H33 110.3 . . ?
O003 C022 H34 110.3 . . ?
C027 C022 H34 110.3 . . ?
H33 C022 H34 108.5 . . ?
C025 C023 H7 109.5 . . ?
C025 C023 H8 109.5 . . ?
H7 C023 H8 109.5 . . ?
C025 C023 H9 109.5 . . ?
H7 C023 H9 109.5 . . ?
H8 C023 H9 109.5 . . ?
C01Z C024 C021 119.3(4) . . ?
C01Z C024 H72 120.4 . . ?
C021 C024 H72 120.4 . . ?
C02C C025 C023 108.9(4) . . ?
C02C C025 C029 108.9(4) . . ?
C023 C025 C029 108.0(4) . . ?
C02C C025 Si02 110.7(4) . . ?
C023 C025 Si02 108.1(3) . . ?
C029 C025 Si02 112.1(3) . . ?
C01W C026 H10 109.5 . . ?
C01W C026 H11 109.5 . . ?
H10 C026 H11 109.5 . . ?
C01W C026 H12 109.5 . . ?
H10 C026 H12 109.5 . . ?
H11 C026 H12 109.5 . . ?
C022 C027 H13 109.5 . . ?
C022 C027 H14 109.5 . . ?
H13 C027 H14 109.5 . . ?
C022 C027 H15 109.5 . . ?
H13 C027 H15 109.5 . . ?
H14 C027 H15 109.5 . . ?
C01P C028 C01T 118.7(5) . . ?
C01P C028 H53 120.7 . . ?
C01T C028 H53 120.7 . . ?
C025 C029 H16 109.5 . . ?
C025 C029 H17 109.5 . . ?
H16 C029 H17 109.5 . . ?
C025 C029 H18 109.5 . . ?
H16 C029 H18 109.5 . . ?
H17 C029 H18 109.5 . . ?
C01W C02A H19 109.5 . . ?
C01W C02A H20 109.5 . . ?
H19 C02A H20 109.5 . . ?
C01W C02A H21 109.5 . . ?
H19 C02A H21 109.5 . . ?
H20 C02A H21 109.5 . . ?
C020 C02B C02I 118.1(6) . . ?
C020 C02B H54 120.9 . . ?
C02I C02B H54 120.9 . . ?
C025 C02C H22 109.5 . . ?
C025 C02C H23 109.5 . . ?
H22 C02C H23 109.5 . . ?
C025 C02C H24 109.5 . . ?
H22 C02C H24 109.5 . . ?
H23 C02C H24 109.5 . . ?
O007 C02D C02G 107.8(4) . . ?
O007 C02D H35 110.1 . . ?
C02G C02D H35 110.1 . . ?
O007 C02D H36 110.1 . . ?
C02G C02D H36 110.1 . . ?
H35 C02D H36 108.5 . . ?
O006 C02E C02F 107.3(4) . . ?
O006 C02E H37 110.3 . . ?
C02F C02E H37 110.3 . . ?
O006 C02E H38 110.3 . . ?
C02F C02E H38 110.3 . . ?
H37 C02E H38 108.5 . . ?
C02E C02F H25 109.5 . . ?
C02E C02F H26 109.5 . . ?
H25 C02F H26 109.5 . . ?
C02E C02F H27 109.5 . . ?
H25 C02F H27 109.5 . . ?
H26 C02F H27 109.5 . . ?
C02D C02G H28 109.5 . . ?
C02D C02G H29 109.5 . . ?
H28 C02G H29 109.5 . . ?
C02D C02G H30 109.5 . . ?
H28 C02G H30 109.5 . . ?
H29 C02G H30 109.5 . . ?
C00D C02H C02I 123.7(6) . . ?
C00D C02H H55 118.2 . . ?
C02I C02H H55 118.2 . . ?
C02B C02I C02H 120.4(6) . . ?
C02B C02I H56 119.8 . . ?
C02H C02I H56 119.8 . . ?

loop_
_geom_bond_atom_site_label_1
_geom_bond_atom_site_label_2
_geom_bond_distance
_geom_bond_site_symmetry_2
_geom_bond_publ_flag
Si01 C013 1.874(5) . ?
Si01 C00S 1.882(5) . ?
Si01 C01U 1.887(5) . ?
Si01 C01W 1.899(5) . ?
Si02 C01H 1.888(5) . ?
Si02 C01V 1.890(5) . ?
Si02 C00D 1.892(5) . ?
Si02 C025 1.900(5) . ?
O003 C011 1.349(5) . ?
O003 C022 1.455(6) . ?
O004 C00F 1.357(5) . ?
O004 C01K 1.435(5) . ?
O005 C00Z 1.213(5) . ?
O006 C00Z 1.337(6) . ?
O006 C02E 1.450(5) . ?
O007 C01E 1.338(6) . ?
O007 C02D 1.455(6) . ?
O008 C00F 1.208(5) . ?
O009 C011 1.204(5) . ?
O00A C01E 1.206(5) . ?
C00B C00C 1.372(6) . ?
C00B C01O 1.377(6) . ?
C00B H57 0.9500 . ?
C00C C00H 1.379(6) . ?
C00C H58 0.9500 . ?
C00D C02H 1.354(8) . ?
C00D C01R 1.372(7) . ?
C00E C00X 1.378(6) . ?
C00E C00Q 1.451(6) . ?
C00E C00K 1.494(6) . ?
C00F C00J 1.472(6) . ?
C00G C00R 1.380(6) . ?
C00G C01B 1.422(6) . ?
C00G C00P 1.491(6) . ?
C00H C013 1.404(6) . ?
C00H H59 0.9500 . ?
C00I C01B 1.345(6) . ?
C00I C00K 1.447(6) . ?
C00I C00X 1.516(6) . ?
C00J C00O 1.366(6) . ?
C00J C00Y 1.448(6) . ?
C00K C00L 1.363(6) . ?
C00L C01N 1.404(6) . ?
C00L H39 0.9500 . ?
C00M C00N 1.357(6) . ?
C00M C018 1.454(6) . ?
C00M C00V 1.496(6) . ?
C00N C012 1.424(6) . ?
C00N H40 0.9500 . ?
C00O C017 1.410(6) . ?
C00O H41 0.9500 . ?
C00P C01N 1.377(6) . ?
C00P C014 1.449(6) . ?
C00Q C00W 1.411(6) . ?
C00Q C00S 1.412(6) . ?
C00R C01G 1.426(6) . ?
C00R C00Z 1.474(7) . ?
C00S C01F 1.386(6) . ?
C00T C00Y 1.374(6) . ?
C00T C01A 1.419(6) . ?
C00T H42 0.9500 . ?
C00U C01T 1.377(7) . ?
C00U C01U 1.379(6) . ?
C00U H47 0.9500 . ?
C00V C01L 1.379(6) . ?
C00V C016 1.460(6) . ?
C00W C019 1.370(6) . ?
C00W H60 0.9500 . ?
C00X C01I 1.458(6) . ?
C00Y C012 1.489(6) . ?
C010 C01H 1.405(6) . ?
C010 C01Y 1.416(6) . ?
C010 C01L 1.454(7) . ?
C011 C014 1.474(7) . ?
C012 C017 1.378(6) . ?
C013 C01I 1.414(6) . ?
C014 C01G 1.367(6) . ?
C015 C01Y 1.363(6) . ?
C015 C01D 1.372(7) . ?
C015 H61 0.9500 . ?
C016 C01V 1.406(6) . ?
C016 C01M 1.413(6) . ?
C017 C01E 1.482(7) . ?
C018 C01A 1.348(6) . ?
C018 C01L 1.498(6) . ?
C019 C01J 1.362(6) . ?
C019 H62 0.9500 . ?
C01A H43 0.9500 . ?
C01B H44 0.9500 . ?
C01C C01D 1.390(7) . ?
C01C C01H 1.391(7) . ?
C01C H63 0.9500 . ?
C01D H64 0.9500 . ?
C01F C01J 1.409(6) . ?
C01F H65 0.9500 . ?
C01G H45 0.9500 . ?
C01I C01O 1.399(6) . ?
C01J H66 0.9500 . ?
C01K C01X 1.495(6) . ?
C01K H31 0.9900 . ?
C01K H32 0.9900 . ?
C01M C01Z 1.384(6) . ?
C01M H67 0.9500 . ?
C01N H46 0.9500 . ?
C01O H68 0.9500 . ?
C01P C01Q 1.371(7) . ?
C01P C028 1.376(7) . ?
C01P H48 0.9500 . ?
C01Q C01U 1.405(6) . ?
C01Q H49 0.9500 . ?
C01R C020 1.371(7) . ?
C01R H50 0.9500 . ?
C01S C01W 1.548(6) . ?
C01S H1 0.9800 . ?
C01S H2 0.9800 . ?
C01S H3 0.9800 . ?
C01T C028 1.377(7) . ?
C01T H51 0.9500 . ?
C01V C021 1.391(6) . ?
C01W C026 1.527(7) . ?
C01W C02A 1.540(6) . ?
C01X H4 0.9800 . ?
C01X H5 0.9800 . ?
C01X H6 0.9800 . ?
C01Y H69 0.9500 . ?
C01Z C024 1.379(7) . ?
C01Z H70 0.9500 . ?
C020 C02B 1.353(7) . ?
C020 H52 0.9500 . ?
C021 C024 1.396(7) . ?
C021 H71 0.9500 . ?
C022 C027 1.501(7) . ?
C022 H33 0.9900 . ?
C022 H34 0.9900 . ?
C023 C025 1.530(7) . ?
C023 H7 0.9800 . ?
C023 H8 0.9800 . ?
C023 H9 0.9800 . ?
C024 H72 0.9500 . ?
C025 C02C 1.525(7) . ?
C025 C029 1.554(7) . ?
C026 H10 0.9800 . ?
C026 H11 0.9800 . ?
C026 H12 0.9800 . ?
C027 H13 0.9800 . ?
C027 H14 0.9800 . ?
C027 H15 0.9800 . ?
C028 H53 0.9500 . ?
C029 H16 0.9800 . ?
C029 H17 0.9800 . ?
C029 H18 0.9800 . ?
C02A H19 0.9800 . ?
C02A H20 0.9800 . ?
C02A H21 0.9800 . ?
C02B C02I 1.353(8) . ?
C02B H54 0.9500 . ?
C02C H22 0.9800 . ?
C02C H23 0.9800 . ?
C02C H24 0.9800 . ?
C02D C02G 1.479(7) . ?
C02D H35 0.9900 . ?
C02D H36 0.9900 . ?
C02E C02F 1.474(7) . ?
C02E H37 0.9900 . ?
C02E H38 0.9900 . ?
C02F H25 0.9800 . ?
C02F H26 0.9800 . ?
C02F H27 0.9800 . ?
C02G H28 0.9800 . ?
C02G H29 0.9800 . ?
C02G H30 0.9800 . ?
C02H C02I 1.367(8) . ?
C02H H55 0.9500 . ?
C02I H56 0.9500 . ?

loop_
_geom_torsion_atom_site_label_1
_geom_torsion_atom_site_label_2
_geom_torsion_atom_site_label_3
_geom_torsion_atom_site_label_4
_geom_torsion
_geom_torsion_site_symmetry_1
_geom_torsion_site_symmetry_2
_geom_torsion_site_symmetry_3
_geom_torsion_site_symmetry_4
_geom_torsion_publ_flag
C01O C00B C00C C00H -1.0(7) . . . . ?
C01H Si02 C00D C02H 59.7(6) . . . . ?
C01V Si02 C00D C02H -61.4(6) . . . . ?
C025 Si02 C00D C02H 179.7(5) . . . . ?
C01H Si02 C00D C01R -118.8(5) . . . . ?
C01V Si02 C00D C01R 120.1(5) . . . . ?
C025 Si02 C00D C01R 1.2(5) . . . . ?
C01K O004 C00F O008 2.0(6) . . . . ?
C01K O004 C00F C00J -179.4(4) . . . . ?
C00B C00C C00H C013 1.9(7) . . . . ?
O008 C00F C00J C00O -178.3(5) . . . . ?
O004 C00F C00J C00O 3.2(6) . . . . ?
O008 C00F C00J C00Y -2.0(8) . . . . ?
O004 C00F C00J C00Y 179.5(4) . . . . ?
C01B C00I C00K C00L 0.9(8) . . . . ?
C00X C00I C00K C00L -176.6(5) . . . . ?
C01B C00I C00K C00E 176.7(5) . . . . ?
C00X C00I C00K C00E -0.8(3) . . . . ?
C00X C00E C00K C00L 176.0(6) . . . . ?
C00Q C00E C00K C00L -5.9(9) . . . . ?
C00X C00E C00K C00I 0.9(4) . . . . ?
C00Q C00E C00K C00I 179.0(5) . . . . ?
C00I C00K C00L C01N -3.0(8) . . . . ?
C00E C00K C00L C01N -176.5(5) . . . . ?
C018 C00M C00N C012 -4.2(8) . . . . ?
C00V C00M C00N C012 -174.3(5) . . . . ?
C00Y C00J C00O C017 1.0(5) . . . . ?
C00F C00J C00O C017 177.9(4) . . . . ?
C00R C00G C00P C01N 179.4(4) . . . . ?
C01B C00G C00P C01N 0.8(7) . . . . ?
C00R C00G C00P C014 -1.2(5) . . . . ?
C01B C00G C00P C014 -179.9(4) . . . . ?
C00X C00E C00Q C00W 161.6(5) . . . . ?
C00K C00E C00Q C00W -15.6(7) . . . . ?
C00X C00E C00Q C00S -19.5(8) . . . . ?
C00K C00E C00Q C00S 163.3(4) . . . . ?
C01B C00G C00R C01G -179.8(4) . . . . ?
C00P C00G C00R C01G 1.6(5) . . . . ?
C01B C00G C00R C00Z 2.2(8) . . . . ?
C00P C00G C00R C00Z -176.5(4) . . . . ?
C00W C00Q C00S C01F 1.5(7) . . . . ?
C00E C00Q C00S C01F -177.4(4) . . . . ?
C00W C00Q C00S Si01 176.0(3) . . . . ?
C00E C00Q C00S Si01 -2.8(7) . . . . ?
C013 Si01 C00S C01F -153.7(3) . . . . ?
C01U Si01 C00S C01F -36.8(4) . . . . ?
C01W Si01 C00S C01F 87.0(4) . . . . ?
C013 Si01 C00S C00Q 31.6(5) . . . . ?
C01U Si01 C00S C00Q 148.5(4) . . . . ?
C01W Si01 C00S C00Q -87.6(4) . . . . ?
C00N C00M C00V C01L 170.3(6) . . . . ?
C018 C00M C00V C01L -2.1(4) . . . . ?
C00N C00M C00V C016 -14.0(10) . . . . ?
C018 C00M C00V C016 173.5(5) . . . . ?
C00S C00Q C00W C019 -0.9(7) . . . . ?
C00E C00Q C00W C019 178.0(4) . . . . ?
C00Q C00E C00X C01I 1.2(10) . . . . ?
C00K C00E C00X C01I 179.1(5) . . . . ?
C00Q C00E C00X C00I -178.8(5) . . . . ?
C00K C00E C00X C00I -0.8(3) . . . . ?
C01B C00I C00X C00E -176.2(6) . . . . ?
C00K C00I C00X C00E 0.9(3) . . . . ?
C01B C00I C00X C01I 3.8(9) . . . . ?
C00K C00I C00X C01I -179.1(5) . . . . ?
C01A C00T C00Y C00J -174.5(5) . . . . ?
C01A C00T C00Y C012 0.7(9) . . . . ?
C00O C00J C00Y C00T 174.8(5) . . . . ?
C00F C00J C00Y C00T -2.0(8) . . . . ?
C00O C00J C00Y C012 -1.3(5) . . . . ?
C00F C00J C00Y C012 -178.2(4) . . . . ?
C02E O006 C00Z O005 3.3(7) . . . . ?
C02E O006 C00Z C00R -177.0(4) . . . . ?
C00G C00R C00Z O005 -8.8(8) . . . . ?
C01G C00R C00Z O005 173.4(5) . . . . ?
C00G C00R C00Z O006 171.5(4) . . . . ?
C01G C00R C00Z O006 -6.3(6) . . . . ?
C022 O003 C011 O009 2.6(7) . . . . ?
C022 O003 C011 C014 -176.0(4) . . . . ?
C00M C00N C012 C017 176.7(5) . . . . ?
C00M C00N C012 C00Y -2.8(7) . . . . ?
C00T C00Y C012 C017 -174.7(5) . . . . ?
C00J C00Y C012 C017 1.1(5) . . . . ?
C00T C00Y C012 C00N 4.8(8) . . . . ?
C00J C00Y C012 C00N -179.3(4) . . . . ?
C00C C00H C013 C01I -1.4(6) . . . . ?
C00C C00H C013 Si01 172.0(3) . . . . ?
C00S Si01 C013 C00H 152.1(3) . . . . ?
C01U Si01 C013 C00H 36.8(4) . . . . ?
C01W Si01 C013 C00H -88.1(4) . . . . ?
C00S Si01 C013 C01I -35.2(4) . . . . ?
C01U Si01 C013 C01I -150.6(4) . . . . ?
C01W Si01 C013 C01I 84.6(4) . . . . ?
C01N C00P C014 C01G 179.8(4) . . . . ?
C00G C00P C014 C01G 0.4(5) . . . . ?
C01N C00P C014 C011 1.7(7) . . . . ?
C00G C00P C014 C011 -177.6(4) . . . . ?
O009 C011 C014 C01G 172.0(5) . . . . ?
O003 C011 C014 C01G -9.5(7) . . . . ?
O009 C011 C014 C00P -10.2(8) . . . . ?
O003 C011 C014 C00P 168.3(4) . . . . ?
C01L C00V C016 C01V -22.2(9) . . . . ?
C00M C00V C016 C01V 164.1(5) . . . . ?
C01L C00V C016 C01M 156.6(6) . . . . ?
C00M C00V C016 C01M -17.1(7) . . . . ?
C00N C012 C017 C00O 179.9(4) . . . . ?
C00Y C012 C017 C00O -0.5(5) . . . . ?
C00N C012 C017 C01E -2.1(8) . . . . ?
C00Y C012 C017 C01E 177.5(4) . . . . ?
C00J C00O C017 C012 -0.3(6) . . . . ?
C00J C00O C017 C01E -178.3(4) . . . . ?
C00N C00M C018 C01A 6.5(9) . . . . ?
C00V C00M C018 C01A -179.8(5) . . . . ?
C00N C00M C018 C01L -171.7(5) . . . . ?
C00V C00M C018 C01L 2.0(3) . . . . ?
C00Q C00W C019 C01J -0.1(7) . . . . ?
C00M C018 C01A C00T -0.4(9) . . . . ?
C01L C018 C01A C00T 177.0(5) . . . . ?
C00Y C00T C01A C018 -4.2(8) . . . . ?
C00K C00I C01B C00G 3.6(8) . . . . ?
C00X C00I C01B C00G 179.6(5) . . . . ?
C00R C00G C01B C00I 177.5(4) . . . . ?
C00P C00G C01B C00I -4.1(7) . . . . ?
C01Y C015 C01D C01C -2.8(8) . . . . ?
C01H C01C C01D C015 3.7(8) . . . . ?
C02D O007 C01E O00A -1.1(7) . . . . ?
C02D O007 C01E C017 178.7(4) . . . . ?
C012 C017 C01E O00A -3.8(8) . . . . ?
C00O C017 C01E O00A 173.9(5) . . . . ?
C012 C017 C01E O007 176.4(4) . . . . ?
C00O C017 C01E O007 -5.9(7) . . . . ?
C00Q C00S C01F C01J -1.1(7) . . . . ?
Si01 C00S C01F C01J -176.2(4) . . . . ?
C00P C014 C01G C00R 0.5(5) . . . . ?
C011 C014 C01G C00R 178.6(4) . . . . ?
C00G C00R C01G C014 -1.3(5) . . . . ?
C00Z C00R C01G C014 176.8(4) . . . . ?
C01D C01C C01H C010 -1.3(7) . . . . ?
C01D C01C C01H Si02 178.4(4) . . . . ?
C01Y C010 C01H C01C -2.0(7) . . . . ?
C01L C010 C01H C01C 171.8(5) . . . . ?
C01Y C010 C01H Si02 178.4(4) . . . . ?
C01L C010 C01H Si02 -7.8(7) . . . . ?
C01V Si02 C01H C01C 156.1(4) . . . . ?
C00D Si02 C01H C01C 40.4(4) . . . . ?
C025 Si02 C01H C01C -82.9(4) . . . . ?
C01V Si02 C01H C010 -24.3(5) . . . . ?
C00D Si02 C01H C010 -140.0(4) . . . . ?
C025 Si02 C01H C010 96.8(4) . . . . ?
C00H C013 C01I C01O 0.0(6) . . . . ?
Si01 C013 C01I C01O -172.6(3) . . . . ?
C00H C013 C01I C00X -178.2(4) . . . . ?
Si01 C013 C01I C00X 9.2(6) . . . . ?
C00E C00X C01I C01O -163.4(5) . . . . ?
C00I C00X C01I C01O 16.6(7) . . . . ?
C00E C00X C01I C013 14.9(8) . . . . ?
C00I C00X C01I C013 -165.1(4) . . . . ?
C00W C019 C01J C01F 0.6(7) . . . . ?
C00S C01F C01J C019 0.1(7) . . . . ?
C00F O004 C01K C01X -177.2(4) . . . . ?
C016 C00V C01L C010 10.1(11) . . . . ?
C00M C00V C01L C010 -174.6(6) . . . . ?
C016 C00V C01L C018 -173.2(6) . . . . ?
C00M C00V C01L C018 2.1(4) . . . . ?
C01H C010 C01L C00V 20.6(9) . . . . ?
C01Y C010 C01L C00V -165.5(6) . . . . ?
C01H C010 C01L C018 -155.0(5) . . . . ?
C01Y C010 C01L C018 18.9(8) . . . . ?
C01A C018 C01L C00V 179.8(6) . . . . ?
C00M C018 C01L C00V -2.1(4) . . . . ?
C01A C018 C01L C010 -3.2(10) . . . . ?
C00M C018 C01L C010 174.9(5) . . . . ?
C01V C016 C01M C01Z 2.0(7) . . . . ?
C00V C016 C01M C01Z -176.8(5) . . . . ?
C014 C00P C01N C00L -177.7(5) . . . . ?
C00G C00P C01N C00L 1.5(8) . . . . ?
C00K C00L C01N C00P 0.5(8) . . . . ?
C00C C00B C01O C01I -0.4(7) . . . . ?
C013 C01I C01O C00B 0.8(7) . . . . ?
C00X C01I C01O C00B 179.2(4) . . . . ?
C028 C01P C01Q C01U 0.0(7) . . . . ?
C02H C00D C01R C020 1.1(8) . . . . ?
Si02 C00D C01R C020 179.6(4) . . . . ?
C01U C00U C01T C028 0.6(8) . . . . ?
C01T C00U C01U C01Q -0.7(7) . . . . ?
C01T C00U C01U Si01 -179.6(4) . . . . ?
C01P C01Q C01U C00U 0.4(7) . . . . ?
C01P C01Q C01U Si01 179.5(4) . . . . ?
C013 Si01 C01U C00U -113.1(4) . . . . ?
C00S Si01 C01U C00U 125.3(4) . . . . ?
C01W Si01 C01U C00U 6.4(5) . . . . ?
C013 Si01 C01U C01Q 68.0(4) . . . . ?
C00S Si01 C01U C01Q -53.6(4) . . . . ?
C01W Si01 C01U C01Q -172.5(3) . . . . ?
C01M C016 C01V C021 -2.1(7) . . . . ?
C00V C016 C01V C021 176.7(4) . . . . ?
C01M C016 C01V Si02 170.0(4) . . . . ?
C00V C016 C01V Si02 -11.3(7) . . . . ?
C01H Si02 C01V C021 -150.5(4) . . . . ?
C00D Si02 C01V C021 -35.9(4) . . . . ?
C025 Si02 C01V C021 87.4(4) . . . . ?
C01H Si02 C01V C016 37.4(5) . . . . ?
C00D Si02 C01V C016 152.0(4) . . . . ?
C025 Si02 C01V C016 -84.7(5) . . . . ?
C013 Si01 C01W C026 -61.0(4) . . . . ?
C00S Si01 C01W C026 62.6(4) . . . . ?
C01U Si01 C01W C026 179.5(3) . . . . ?
C013 Si01 C01W C02A -180.0(3) . . . . ?
C00S Si01 C01W C02A -56.3(4) . . . . ?
C01U Si01 C01W C02A 60.6(4) . . . . ?
C013 Si01 C01W C01S 57.6(4) . . . . ?
C00S Si01 C01W C01S -178.7(3) . . . . ?
C01U Si01 C01W C01S -61.8(4) . . . . ?
C01D C015 C01Y C010 -0.4(8) . . . . ?
C01H C010 C01Y C015 2.9(7) . . . . ?
C01L C010 C01Y C015 -171.3(5) . . . . ?
C016 C01M C01Z C024 -0.5(8) . . . . ?
C00D C01R C020 C02B -0.6(8) . . . . ?
C016 C01V C021 C024 0.8(8) . . . . ?
Si02 C01V C021 C024 -172.0(4) . . . . ?
C011 O003 C022 C027 175.0(4) . . . . ?
C01M C01Z C024 C021 -0.8(8) . . . . ?
C01V C021 C024 C01Z 0.7(8) . . . . ?
C01H Si02 C025 C02C 178.6(3) . . . . ?
C01V Si02 C025 C02C -56.5(4) . . . . ?
C00D Si02 C025 C02C 61.6(4) . . . . ?
C01H Si02 C025 C023 -62.2(4) . . . . ?
C01V Si02 C025 C023 62.7(4) . . . . ?
C00D Si02 C025 C023 -179.2(3) . . . . ?
C01H Si02 C025 C029 56.7(4) . . . . ?
C01V Si02 C025 C029 -178.4(3) . . . . ?
C00D Si02 C025 C029 -60.3(4) . . . . ?
C01Q C01P C028 C01T -0.1(8) . . . . ?
C00U C01T C028 C01P -0.2(8) . . . . ?
C01R C020 C02B C02I -0.3(10) . . . . ?
C01E O007 C02D C02G -174.7(5) . . . . ?
C00Z O006 C02E C02F 179.6(5) . . . . ?
C01R C00D C02H C02I -0.7(11) . . . . ?
Si02 C00D C02H C02I -179.4(7) . . . . ?
C020 C02B C02I C02H 0.7(13) . . . . ?
C00D C02H C02I C02B -0.2(14) . . . . ?
